data_7118969
loop_
_publ_author_name
'Javier Arinez-Soriano'
'Jorge Albalad'
'Christian Vila-Parrondo'
'Javier Perez-Carvajal'
'Sabina Rodriguez-Hermida'
'Aurelio Cabeza'
'Jordi Juanhuix'
'Inhar Imaz'
'Daniel Maspoch'

_publ_section_title
;
 Single-crystal and humidity-controlled powder diffraction study of the
 breathing effect in a metal-organic framework upon water
 adsorption/desorption
;
_journal_name_full Chem.Commun.
_journal_page_first 7229
_journal_paper_doi 10.1039/C6CC02908F
_journal_volume 52
_journal_year 2016
_chemical_formula_moiety 'C20 H37 Gd Mn2 N8 O21 P4, 5(O)'
_chemical_formula_sum 'C20 H37 Gd Mn2 N8 O28 P4'
_chemical_formula_weight 1228.59
_chemical_name_systematic
;
 ?
;
_space_group_crystal_system monoclinic
_space_group_IT_number 15
_space_group_name_Hall '-C 2yc'
_space_group_name_H-M_alt 'C 1 2/c 1'
_symmetry_space_group_name_Hall '-C 2yc'
_symmetry_space_group_name_H-M 'C 1 2/c 1'
_atom_sites_solution_hydrogens geom
_audit_creation_method SHELXL-2013
_audit_update_record
;
2016-03-29 deposited with the CCDC.
2016-05-04 downloaded from the CCDC.
;
_cell_angle_alpha 90.000(5)
_cell_angle_beta 110.190(5)
_cell_angle_gamma 90.000(5)
_cell_formula_units_Z 4
_cell_length_a 26.090(5)
_cell_length_b 14.510(5)
_cell_length_c 12.200(5)
_cell_measurement_reflns_used 1589
_cell_measurement_temperature 150(2)
_cell_measurement_theta_max 20
_cell_measurement_theta_min 1
_cell_volume 4335(2)
_computing_cell_refinement 'XDS (Kabsch, 1993)'
_computing_data_collection 'M2DM bruker'
_computing_data_reduction 'XDS (Kabsch, 1993)'
_computing_structure_refinement 'SHELXL-2013 (Sheldrick, 2013)'
_computing_structure_solution 'SIR2011 (POlidori 2011)'
_diffrn_ambient_temperature 150(2)
_diffrn_measured_fraction_theta_full 0.982
_diffrn_measured_fraction_theta_max 0.971
_diffrn_measurement_device_type 'PILATUS DECTRIS 6M'
_diffrn_measurement_method 'Phi scan'
_diffrn_radiation_type 'synchrotron radiation'
_diffrn_radiation_wavelength 0.82653
_diffrn_reflns_av_R_equivalents 0.4237
_diffrn_reflns_av_unetI/netI 0.3079
_diffrn_reflns_Laue_measured_fraction_full 0.982
_diffrn_reflns_Laue_measured_fraction_max 0.971
_diffrn_reflns_limit_h_max 31
_diffrn_reflns_limit_h_min -31
_diffrn_reflns_limit_k_max 18
_diffrn_reflns_limit_k_min -18
_diffrn_reflns_limit_l_max 14
_diffrn_reflns_limit_l_min -14
_diffrn_reflns_number 24777
_diffrn_reflns_point_group_measured_fraction_full 0.982
_diffrn_reflns_point_group_measured_fraction_max 0.971
_diffrn_reflns_theta_full 29.730
_diffrn_reflns_theta_max 31.096
_diffrn_reflns_theta_min 2.549
_diffrn_source 'synchrotron radiation'
_exptl_absorpt_coefficient_mu 3.482
_exptl_absorpt_correction_type none
_exptl_crystal_colour white
_exptl_crystal_density_diffrn 1.883
_exptl_crystal_description octahedron
_exptl_crystal_F_000 2448
_exptl_crystal_size_max 0.2
_exptl_crystal_size_mid 0.09
_exptl_crystal_size_min 0.09
_refine_diff_density_max 3.058
_refine_diff_density_min -3.059
_refine_diff_density_rms 0.247
_refine_ls_extinction_coef .
_refine_ls_extinction_method none
_refine_ls_goodness_of_fit_ref 0.904
_refine_ls_hydrogen_treatment constr
_refine_ls_matrix_type full
_refine_ls_number_parameters 295
_refine_ls_number_reflns 4318
_refine_ls_number_restraints 0
_refine_ls_restrained_S_all 0.904
_refine_ls_R_factor_all 0.1811
_refine_ls_R_factor_gt 0.1361
_refine_ls_shift/su_max 0.008
_refine_ls_shift/su_mean 0.001
_refine_ls_structure_factor_coef Fsqd
_refine_ls_weighting_details
;
 w=1/[\s^2^(Fo^2^)+(0.0865P)^2^]
 where P=(Fo^2^+2Fc^2^)/3
;
_refine_ls_weighting_scheme calc
_refine_ls_wR_factor_gt 0.2858
_refine_ls_wR_factor_ref 0.3221
_reflns_Friedel_coverage 0.000
_reflns_Friedel_fraction_full .
_reflns_Friedel_fraction_max .
_reflns_number_gt 1874
_reflns_number_total 4318
_reflns_threshold_expression 'I > 2\s(I)'
_cod_data_source_file c6cc02908f2.cif
_cod_data_source_block shelxl
_cod_database_code 7118969
_shelx_space_group_comment
;
The symmetry employed for this shelxl refinement is uniquely defined
by the following loop, which should always be used as a source of
symmetry information in preference to the above space-group names.
They are only intended as comments.
;
_shelxl_version_number 2013-2

loop_
_space_group_symop_operation_xyz
'x, y, z'
'-x, y, -z+1/2'
'x+1/2, y+1/2, z'
'-x+1/2, y+1/2, -z+1/2'
'-x, -y, -z'
'x, -y, z-1/2'
'-x+1/2, -y+1/2, -z'
'x+1/2, -y+1/2, z-1/2'

loop_
_atom_site_label
_atom_site_type_symbol
_atom_site_fract_x
_atom_site_fract_y
_atom_site_fract_z
_atom_site_U_iso_or_equiv
_atom_site_adp_type
_atom_site_occupancy
_atom_site_site_symmetry_order
_atom_site_calc_flag
_atom_site_refinement_flags_posn
_atom_site_refinement_flags_adp
_atom_site_refinement_flags_occupancy
_atom_site_disorder_assembly
_atom_site_disorder_group
Gd1 Gd 0.0000 0.28407(9) 0.2500 0.0536(5) Uani 1 2 d S T P . .
Mn1 Mn -0.23042(11) 0.3504(3) -0.4336(3) 0.0963(12) Uani 1 1 d . . . . .
P1 P 0.2463(2) 0.3293(6) 0.2208(6) 0.102(2) Uani 1 1 d . . . . .
P2 P -0.09447(18) 0.3561(4) -0.2947(5) 0.0821(16) Uani 1 1 d . . . . .
O1 O 0.0798(4) 0.3298(8) 0.2101(10) 0.065(3) Uani 1 1 d . . . . .
O2 O -0.0515(4) 0.3308(8) 0.0578(9) 0.059(3) Uani 1 1 d . . . . .
O3 O 0.2840(5) 0.4148(15) 0.2591(15) 0.135(7) Uani 1 1 d . . . . .
H3O H 0.3167 0.3984 0.2769 0.203 Uiso 0.5 1 calc R U P . .
O4 O 0.2549(9) 0.2579(16) 0.3108(18) 0.144(7) Uani 1 1 d . . . . .
O5 O -0.2542(5) 0.2164(11) -0.3978(13) 0.097(5) Uani 1 1 d . . . . .
O6 O -0.0473(5) 0.2916(11) -0.2518(17) 0.111(6) Uani 1 1 d . . . . .
O7 O -0.0838(5) 0.4413(12) -0.3560(14) 0.109(5) Uani 1 1 d . . . . .
O8 O -0.1457(5) 0.3066(10) -0.3661(12) 0.086(4) Uani 1 1 d . . . . .
N1 N 0.0252(5) 0.1720(11) 0.1041(12) 0.064(4) Uani 1 1 d . . . . .
N2 N -0.0819(6) 0.1717(11) 0.1369(14) 0.073(4) Uani 1 1 d . . . . .
N3 N -0.1266(6) 0.3301(13) -0.1042(13) 0.081(5) Uani 1 1 d . . . . .
H3 H -0.1599 0.3088 -0.1383 0.097 Uiso 1 1 calc R U . . .
N4 N 0.1370(5) 0.3193(11) 0.1088(13) 0.073(4) Uani 1 1 d . . . . .
H4 H 0.1422 0.2955 0.0471 0.087 Uiso 1 1 calc R U . . .
C1 C -0.0251(7) 0.1280(14) 0.0176(17) 0.077(5) Uani 1 1 d . . . . .
H1A H -0.0439 0.1731 -0.0441 0.093 Uiso 1 1 calc R U . . .
H1B H -0.0142 0.0747 -0.0200 0.093 Uiso 1 1 calc R U . . .
C2 C -0.0630(7) 0.0967(14) 0.0774(16) 0.073(5) Uani 1 1 d . . . . .
H2B H -0.0444 0.0492 0.1357 0.088 Uiso 1 1 calc R U . . .
H2A H -0.0953 0.0676 0.0190 0.088 Uiso 1 1 calc R U . . .
C3 C -0.1238(6) 0.2298(13) 0.0511(16) 0.068(5) Uani 1 1 d . . . . .
H3A H -0.1462 0.2615 0.0907 0.082 Uiso 1 1 calc R U . . .
H3B H -0.1482 0.1902 -0.0111 0.082 Uiso 1 1 calc R U . . .
C4 C -0.0974(7) 0.2995(13) -0.0017(19) 0.072(5) Uani 1 1 d . . . . .
C5 C -0.1052(7) 0.3994(17) -0.1640(17) 0.091(7) Uani 1 1 d . . . . .
H5A H -0.0701 0.4228 -0.1091 0.110 Uiso 1 1 calc R U . . .
H5B H -0.1310 0.4518 -0.1860 0.110 Uiso 1 1 calc R U . . .
C6 C 0.0533(8) 0.2318(16) 0.0462(18) 0.086(6) Uani 1 1 d . . . . .
H6B H 0.0257 0.2663 -0.0169 0.103 Uiso 1 1 calc R U . . .
H6A H 0.0740 0.1927 0.0095 0.103 Uiso 1 1 calc R U . . .
C7 C 0.0917(6) 0.2990(15) 0.1261(17) 0.076(6) Uani 1 1 d . . . . .
C8 C 0.1787(7) 0.3772(15) 0.1826(19) 0.084(6) Uani 1 1 d . . . . .
H8A H 0.1709 0.3893 0.2552 0.101 Uiso 1 1 calc R U . . .
H8B H 0.1777 0.4370 0.1429 0.101 Uiso 1 1 calc R U . . .
C9 C -0.1063(7) 0.1282(13) 0.2215(17) 0.071(5) Uani 1 1 d . . . . .
H9B H -0.1309 0.1730 0.2393 0.086 Uiso 1 1 calc R U . . .
H9A H -0.1283 0.0738 0.1841 0.086 Uiso 1 1 calc R U . . .
C10 C 0.0626(8) 0.0988(14) 0.166(2) 0.088(6) Uani 1 1 d . . . . .
H10A H 0.0805 0.0733 0.1131 0.105 Uiso 1 1 calc R U . . .
H10B H 0.0409 0.0486 0.1837 0.105 Uiso 1 1 calc R U . . .
O1W O 0.0000 0.4491(13) 0.2500 0.076(5) Uani 1 2 d S T P . .
O2W O -0.1922(7) 0.4788(14) -0.4608(18) 0.129(6) Uani 1 1 d . . . . .
O3W O -0.2392(7) 0.4094(16) -0.2743(17) 0.143(7) Uani 1 1 d . . . . .
O4W O -0.3139(11) 0.422(3) -0.510(3) 0.31(2) Uani 1 1 d . . . . .
O10W O 0.0000 -0.0998(16) 0.2500 0.119(8) Uani 1 2 d S T P . .
O11W O 0.3779(8) 0.3855(15) 0.219(3) 0.174(10) Uani 1 1 d . . . . .
O12A O -0.275(7) 0.599(12) -0.545(14) 0.60(14) Uani 0.52 1 d . . P . .
O12B O -0.2497(9) 0.641(2) -0.505(2) 0.071(8) Uani 0.48 1 d . . P . .

loop_
_atom_site_aniso_label
_atom_site_aniso_U_11
_atom_site_aniso_U_22
_atom_site_aniso_U_33
_atom_site_aniso_U_23
_atom_site_aniso_U_13
_atom_site_aniso_U_12
Gd1 0.0272(5) 0.0891(9) 0.0440(7) 0.000 0.0114(4) 0.000
Mn1 0.0385(14) 0.181(4) 0.068(2) 0.004(2) 0.0177(14) -0.0052(17)
P1 0.045(3) 0.189(7) 0.072(4) -0.003(4) 0.019(3) 0.024(3)
P2 0.038(2) 0.133(5) 0.075(4) -0.007(3) 0.019(2) -0.019(2)
O1 0.024(5) 0.107(8) 0.074(8) 0.004(6) 0.029(5) -0.005(5)
O2 0.038(5) 0.100(8) 0.030(6) -0.003(5) 0.002(4) -0.004(5)
O3 0.033(6) 0.25(2) 0.115(13) -0.044(14) 0.016(7) -0.013(10)
O4 0.110(14) 0.23(2) 0.075(14) 0.030(13) 0.009(11) 0.056(14)
O5 0.060(7) 0.169(13) 0.071(10) -0.011(9) 0.035(7) -0.048(8)
O6 0.039(6) 0.145(13) 0.151(16) 0.013(11) 0.034(8) 0.013(7)
O7 0.057(7) 0.160(14) 0.107(12) 0.002(10) 0.023(8) -0.038(9)
O8 0.042(6) 0.154(13) 0.060(9) -0.007(7) 0.016(6) -0.026(7)
N1 0.043(7) 0.105(11) 0.037(8) -0.009(7) 0.006(6) 0.007(7)
N2 0.058(8) 0.099(11) 0.063(11) 0.000(8) 0.021(8) -0.007(8)
N3 0.037(7) 0.150(14) 0.045(10) -0.004(9) -0.001(7) -0.011(8)
N4 0.039(7) 0.127(13) 0.058(10) -0.003(8) 0.024(7) 0.009(7)
C1 0.067(11) 0.106(15) 0.056(12) -0.017(10) 0.018(9) 0.005(10)
C2 0.050(9) 0.102(14) 0.065(12) -0.022(10) 0.017(8) -0.020(9)
C3 0.041(8) 0.113(14) 0.050(11) -0.006(9) 0.015(7) -0.005(9)
C4 0.043(8) 0.101(14) 0.076(15) 0.009(10) 0.024(9) 0.000(9)
C5 0.041(8) 0.16(2) 0.056(13) 0.012(12) -0.007(8) 0.016(11)
C6 0.055(10) 0.152(18) 0.066(13) -0.018(12) 0.040(10) 0.012(11)
C7 0.028(7) 0.140(18) 0.064(12) 0.002(11) 0.022(8) 0.000(9)
C8 0.053(10) 0.124(16) 0.083(15) -0.027(12) 0.034(10) -0.014(10)
C9 0.051(9) 0.084(12) 0.085(14) -0.002(10) 0.031(10) -0.021(9)
C10 0.079(13) 0.086(14) 0.116(19) -0.025(12) 0.057(14) -0.012(11)
O1W 0.033(7) 0.119(14) 0.069(12) 0.000 0.009(7) 0.000
O2W 0.087(10) 0.171(16) 0.129(15) 0.002(12) 0.036(10) 0.028(11)
O3W 0.085(11) 0.24(2) 0.123(15) -0.051(14) 0.059(11) -0.014(12)
O4W 0.126(19) 0.51(6) 0.27(4) 0.06(4) 0.02(2) 0.19(3)
O10W 0.108(16) 0.134(18) 0.14(2) 0.000 0.078(16) 0.000
O11W 0.088(12) 0.175(19) 0.25(3) -0.034(18) 0.044(16) -0.032(13)
O12A 0.6(2) 0.7(3) 0.6(2) 0.4(2) 0.2(2) 0.4(2)
O12B 0.037(11) 0.14(2) 0.043(16) 0.004(13) 0.021(11) 0.020(12)

loop_
_atom_type_symbol
_atom_type_description
_atom_type_scat_dispersion_real
_atom_type_scat_dispersion_imag
_atom_type_scat_source
C C 0.0033 0.0016 'International Tables Vol C Tables 4.2.6.8 and 6.1.1.4'
H H 0.0000 0.0000 'International Tables Vol C Tables 4.2.6.8 and 6.1.1.4'
N N 0.0061 0.0033 'International Tables Vol C Tables 4.2.6.8 and 6.1.1.4'
O O 0.0106 0.0060 'International Tables Vol C Tables 4.2.6.8 and 6.1.1.4'
P P 0.1023 0.0942 'International Tables Vol C Tables 4.2.6.8 and 6.1.1.4'
Mn Mn 0.3368 0.7283 'International Tables Vol C Tables 4.2.6.8 and 6.1.1.4'
Gd Gd -0.1653 3.9035 'International Tables Vol C Tables 4.2.6.8 and 6.1.1.4'

loop_
_geom_angle_atom_site_label_1
_geom_angle_atom_site_label_2
_geom_angle_atom_site_label_3
_geom_angle
_geom_angle_site_symmetry_1
_geom_angle_site_symmetry_3
O2 Gd1 O2 146.7(6) . 2
O2 Gd1 O1 83.4(4) . 2
O2 Gd1 O1 87.5(4) 2 2
O2 Gd1 O1 87.5(4) . .
O2 Gd1 O1 83.4(4) 2 .
O1 Gd1 O1 147.8(6) 2 .
O2 Gd1 O1W 73.3(3) . .
O2 Gd1 O1W 73.3(3) 2 .
O1 Gd1 O1W 73.9(3) 2 .
O1 Gd1 O1W 73.9(3) . .
O2 Gd1 N1 130.8(4) . 2
O2 Gd1 N1 72.5(4) 2 2
O1 Gd1 N1 66.4(4) 2 2
O1 Gd1 N1 137.8(4) . 2
O1W Gd1 N1 127.8(3) . 2
O2 Gd1 N1 72.5(4) . .
O2 Gd1 N1 130.8(4) 2 .
O1 Gd1 N1 137.8(4) 2 .
O1 Gd1 N1 66.4(4) . .
O1W Gd1 N1 127.8(3) . .
N1 Gd1 N1 104.5(7) 2 .
O2 Gd1 N2 140.3(4) . 2
O2 Gd1 N2 65.3(4) 2 2
O1 Gd1 N2 131.6(4) 2 2
O1 Gd1 N2 71.1(4) . 2
O1W Gd1 N2 127.7(4) . 2
N1 Gd1 N2 67.5(4) 2 2
N1 Gd1 N2 68.4(4) . 2
O2 Gd1 N2 65.3(4) . .
O2 Gd1 N2 140.3(4) 2 .
O1 Gd1 N2 71.1(4) 2 .
O1 Gd1 N2 131.6(4) . .
O1W Gd1 N2 127.7(4) . .
N1 Gd1 N2 68.4(4) 2 .
N1 Gd1 N2 67.5(4) . .
N2 Gd1 N2 104.5(7) 2 .
O5 Mn1 O8 89.2(6) . .
O5 Mn1 O5 79.4(6) . 7_454
O8 Mn1 O5 93.4(6) . 7_454
O5 Mn1 O2W 170.5(6) . .
O8 Mn1 O2W 81.3(6) . .
O5 Mn1 O2W 100.4(7) 7_454 .
O5 Mn1 O3W 92.7(7) . .
O8 Mn1 O3W 100.4(6) . .
O5 Mn1 O3W 164.0(6) 7_454 .
O2W Mn1 O3W 89.7(8) . .
O5 Mn1 O4W 101.0(13) . .
O8 Mn1 O4W 169.8(13) . .
O5 Mn1 O4W 88.7(11) 7_454 .
O2W Mn1 O4W 88.5(13) . .
O3W Mn1 O4W 79.1(12) . .
O4 P1 O3 115.0(13) . .
O4 P1 O5 109.7(12) . 8_556
O3 P1 O5 114.5(10) . 8_556
O4 P1 C8 110.4(12) . .
O3 P1 C8 103.4(10) . .
O5 P1 C8 103.0(8) 8_556 .
O6 P2 O8 111.4(9) . .
O6 P2 O7 114.4(9) . .
O8 P2 O7 112.4(8) . .
O6 P2 C5 105.5(10) . .
O8 P2 C5 107.3(8) . .
O7 P2 C5 105.1(11) . .
C7 O1 Gd1 123.2(10) . .
C4 O2 Gd1 125.0(12) . .
P1 O5 Mn1 131.0(9) 8_455 .
P1 O5 Mn1 127.9(9) 8_455 7_454
Mn1 O5 Mn1 100.6(6) . 7_454
P2 O8 Mn1 131.7(9) . .
C10 N1 C6 108.8(13) . .
C10 N1 C1 108.4(15) . .
C6 N1 C1 111.8(15) . .
C10 N1 Gd1 112.0(11) . .
C6 N1 Gd1 104.0(11) . .
C1 N1 Gd1 111.8(9) . .
C2 N2 C3 111.0(15) . .
C2 N2 C9 108.3(15) . .
C3 N2 C9 109.6(13) . .
C2 N2 Gd1 111.1(10) . .
C3 N2 Gd1 106.3(10) . .
C9 N2 Gd1 110.6(11) . .
C4 N3 C5 121.3(14) . .
C7 N4 C8 124.6(16) . .
C2 C1 N1 110.4(15) . .
C1 C2 N2 113.9(15) . .
N2 C3 C4 110.7(13) . .
O2 C4 N3 124.0(17) . .
O2 C4 C3 119.2(18) . .
N3 C4 C3 116.4(16) . .
N3 C5 P2 113.6(16) . .
N1 C6 C7 114.0(16) . .
O1 C7 N4 123.1(18) . .
O1 C7 C6 117.9(13) . .
N4 C7 C6 118.9(17) . .
N4 C8 P1 113.7(13) . .
C10 C9 N2 111.8(13) 2 .
N1 C10 C9 115.0(15) . 2

loop_
_geom_bond_atom_site_label_1
_geom_bond_atom_site_label_2
_geom_bond_distance
_geom_bond_site_symmetry_2
Gd1 O2 2.364(10) .
Gd1 O2 2.364(10) 2
Gd1 O1 2.391(8) 2
Gd1 O1 2.391(8) .
Gd1 O1W 2.394(19) .
Gd1 N1 2.655(14) 2
Gd1 N1 2.655(14) .
Gd1 N2 2.663(15) 2
Gd1 N2 2.663(15) .
Mn1 O5 2.131(15) .
Mn1 O8 2.170(13) .
Mn1 O5 2.182(15) 7_454
Mn1 O2W 2.19(2) .
Mn1 O3W 2.207(17) .
Mn1 O4W 2.30(2) .
P1 O4 1.47(2) .
P1 O3 1.550(19) .
P1 O5 1.588(16) 8_556
P1 C8 1.803(19) .
P2 O6 1.489(14) .
P2 O8 1.503(13) .
P2 O7 1.520(17) .
P2 C5 1.82(2) .
O1 C7 1.25(2) .
O2 C4 1.25(2) .
O5 P1 1.588(16) 8_455
O5 Mn1 2.182(15) 7_454
N1 C10 1.46(2) .
N1 C6 1.47(2) .
N1 C1 1.51(2) .
N2 C2 1.48(2) .
N2 C3 1.49(2) .
N2 C9 1.52(2) .
N3 C4 1.30(2) .
N3 C5 1.46(3) .
N4 C7 1.30(2) .
N4 C8 1.42(2) .
C1 C2 1.49(3) .
C3 C4 1.49(2) .
C6 C7 1.49(3) .
C9 C10 1.51(3) 2
C10 C9 1.51(3) 2
O12A O12B 0.9(2) .

loop_
_geom_hbond_atom_site_label_D
_geom_hbond_atom_site_label_H
_geom_hbond_atom_site_label_A
_geom_hbond_distance_DH
_geom_hbond_distance_HA
_geom_hbond_distance_DA
_geom_hbond_angle_DHA
_geom_hbond_site_symmetry_A
O3 H3O O11W 0.84 1.97 2.70(3) 144.4 .
N3 H3 O4 0.88 2.30 3.17(2) 168.1 8_455
N3 H3 O3W 0.88 2.61 3.17(2) 122.8 .
N4 H4 O8 0.88 2.25 3.052(19) 152.0 2_554
C2 H2B O10W 0.99 2.62 3.59(3) 167.5 .
C6 H6B O2 0.99 2.65 3.14(2) 110.4 .
C8 H8B O2W 0.99 2.45 3.21(3) 132.3 2_554
C9 H9A O12A 0.99 2.54 3.14(15) 118.6 4_444
C10 H10B O10W 0.99 2.65 3.63(3) 169.8 .
O3 H3O O11W 0.84 1.97 2.70(3) 144.4 .
N3 H3 O4 0.88 2.30 3.17(2) 168.1 8_455
N3 H3 O3W 0.88 2.61 3.17(2) 122.8 .
N4 H4 O8 0.88 2.25 3.052(19) 152.0 2_554
C2 H2B O10W 0.99 2.62 3.59(3) 167.5 .
C6 H6B O2 0.99 2.65 3.14(2) 110.4 .
C8 H8B O2W 0.99 2.45 3.21(3) 132.3 2_554
C9 H9A O12A 0.99 2.54 3.14(15) 118.6 4_444
C10 H10B O10W 0.99 2.65 3.63(3) 169.8 .
